data_4002677
loop_
_publ_author_name
'Huang, Chi-Feng'
'Wu, San-Lien'
'Huang, Yi-Fan'
'Chen, Ying-Cheng'
'Chang, Shu-Ting'
'Wu, Tzu-Yi'
'Wu, Kuan-Yi'
'Chuang, Wei-Tsung'
'Wang, Chien-Lung'

_publ_section_title
;
 Packing Principles for Donor--Acceptor Oligomers from Analysis of Single
 Crystals
;
_journal_issue 15
_journal_name_full 'Chemistry of Materials'
_journal_page_first 5175
_journal_paper_doi 10.1021/acs.chemmater.6b00671
_journal_volume 28
_journal_year 2016
_chemical_formula_sum 'C58 H72 N2 O2 S6'
_chemical_formula_weight 1021.54
_chemical_name_systematic
; 
 ? 
;
_space_group_IT_number 2
_symmetry_cell_setting triclinic
_symmetry_space_group_name_Hall '-P 1'
_symmetry_space_group_name_H-M 'P -1'
_atom_sites_solution_hydrogens geom
_atom_sites_solution_primary direct
_atom_sites_solution_secondary difmap
_audit_creation_method SHELXL-97
_cell_angle_alpha 80.888(4)
_cell_angle_beta 87.554(4)
_cell_angle_gamma 67.288(4)
_cell_formula_units_Z 1
_cell_length_a 9.7756(8)
_cell_length_b 10.5354(9)
_cell_length_c 14.2909(12)
_cell_measurement_reflns_used 5329
_cell_measurement_temperature 100(2)
_cell_measurement_theta_max 26.2434
_cell_measurement_theta_min 2.9689
_cell_volume 1340.3(2)
_computing_cell_refinement 'SAINT V7.68A (Bruker AXS, 2009)'
_computing_data_collection 'APEX2 (Bruker AXS, 2010)'
_computing_data_reduction 'SAINT V7.68A (Bruker AXS, 2009)'
_computing_molecular_graphics 'SHELXTL (Sheldrick, 2008)'
_computing_publication_material SHELXTL
_computing_structure_refinement 'SHELXL-97 (Sheldrick, 2008)'
_computing_structure_solution 'SHELXS-97 (Sheldrick, 2008)'
_diffrn_ambient_temperature 100(2)
_diffrn_detector_area_resol_mean 8.3333
_diffrn_measured_fraction_theta_full 0.982
_diffrn_measured_fraction_theta_max 0.982
_diffrn_measurement_device_type 'Bruker APEX-II CCD'
_diffrn_measurement_method '\f and \w scans'
_diffrn_radiation_monochromator graphite
_diffrn_radiation_source 'fine-focus sealed tube'
_diffrn_radiation_type MoK\a
_diffrn_radiation_wavelength 0.71073
_diffrn_reflns_av_R_equivalents 0.0303
_diffrn_reflns_av_sigmaI/netI 0.0347
_diffrn_reflns_limit_h_max 12
_diffrn_reflns_limit_h_min -10
_diffrn_reflns_limit_k_max 11
_diffrn_reflns_limit_k_min -13
_diffrn_reflns_limit_l_max 17
_diffrn_reflns_limit_l_min -17
_diffrn_reflns_number 19069
_diffrn_reflns_theta_full 26.38
_diffrn_reflns_theta_max 26.38
_diffrn_reflns_theta_min 1.44
_exptl_absorpt_coefficient_mu 0.299
_exptl_absorpt_correction_T_max 0.9486
_exptl_absorpt_correction_T_min 0.8794
_exptl_absorpt_correction_type multi-scan
_exptl_absorpt_process_details 'SADABS V2008/1 (Bruker AXS)'
_exptl_crystal_colour 'Dark Blue'
_exptl_crystal_density_diffrn 1.266
_exptl_crystal_density_meas ?
_exptl_crystal_density_method 'not measured'
_exptl_crystal_description Blade
_exptl_crystal_F_000 546
_exptl_crystal_size_max 0.25
_exptl_crystal_size_mid 0.07
_exptl_crystal_size_min 0.03
_refine_diff_density_max 1.512
_refine_diff_density_min -0.687
_refine_diff_density_rms 0.206
_refine_ls_extinction_method none
_refine_ls_goodness_of_fit_ref 1.125
_refine_ls_hydrogen_treatment constr
_refine_ls_matrix_type full
_refine_ls_number_parameters 310
_refine_ls_number_reflns 5378
_refine_ls_number_restraints 0
_refine_ls_restrained_S_all 1.125
_refine_ls_R_factor_all 0.1041
_refine_ls_R_factor_gt 0.0778
_refine_ls_shift/su_max 0.000
_refine_ls_shift/su_mean 0.000
_refine_ls_structure_factor_coef Fsqd
_refine_ls_weighting_details 'calc w=1/[\s^2^(Fo^2^)+(0.1467P)^2^+2.4258P] where P=(Fo^2^+2Fc^2^)/3'
_refine_ls_weighting_scheme calc
_refine_ls_wR_factor_gt 0.2262
_refine_ls_wR_factor_ref 0.2654
_reflns_number_gt 4116
_reflns_number_total 5378
_reflns_threshold_expression >2sigma(I)
_cod_data_source_file cm6b00671_si_001.cif
_cod_data_source_block 121108lt_0m
_cod_depositor_comments
;
The following automatic conversions were performed:

'_exptl_crystal_density_meas' value 'not measured' was changed to '?'
- the value is perceived as not measured.

Automatic conversion script
Id: cif_fix_values 4268 2015-11-12 08:31:59Z antanas 
;
_cod_original_cell_volume 1340.28(19)
_cod_database_code 4002677

loop_
_symmetry_equiv_pos_as_xyz
'x, y, z'
'-x, -y, -z'

loop_
_atom_site_label
_atom_site_type_symbol
_atom_site_fract_x
_atom_site_fract_y
_atom_site_fract_z
_atom_site_U_iso_or_equiv
_atom_site_adp_type
_atom_site_occupancy
_atom_site_symmetry_multiplicity
_atom_site_calc_flag
_atom_site_refinement_flags
C1 C -0.7221(11) 1.7187(7) 0.5677(5) 0.122(4) Uani 1 1 d .
H1A H -0.6637 1.7372 0.6139 0.183 Uiso 1 1 calc R
H1B H -0.8199 1.7949 0.5586 0.183 Uiso 1 1 calc R
H1C H -0.6708 1.7118 0.5071 0.183 Uiso 1 1 calc R
C2 C -0.7401(9) 1.5854(6) 0.6031(4) 0.091(3) Uani 1 1 d .
H2A H -0.7926 1.5640 0.5538 0.109 Uiso 1 1 calc R
H2B H -0.8029 1.5973 0.6598 0.109 Uiso 1 1 calc R
C3 C -0.5926(7) 1.4616(6) 0.6289(4) 0.075(2) Uani 1 1 d .
H3A H -0.5312 1.4473 0.5716 0.090 Uiso 1 1 calc R
H3B H -0.5384 1.4842 0.6765 0.090 Uiso 1 1 calc R
C4 C -0.6120(6) 1.3276(5) 0.6681(3) 0.0527(14) Uani 1 1 d .
H4A H -0.6602 1.3016 0.6189 0.063 Uiso 1 1 calc R
H4B H -0.6789 1.3437 0.7228 0.063 Uiso 1 1 calc R
C5 C -0.4665(5) 1.2073(5) 0.6996(3) 0.0457(12) Uani 1 1 d .
H5A H -0.3998 1.1898 0.6449 0.055 Uiso 1 1 calc R
H5B H -0.4176 1.2331 0.7485 0.055 Uiso 1 1 calc R
C6 C -0.4902(5) 1.0750(5) 0.7396(3) 0.0434(11) Uani 1 1 d .
H6A H -0.5674 1.0972 0.7884 0.052 Uiso 1 1 calc R
H6B H -0.5290 1.0448 0.6880 0.052 Uiso 1 1 calc R
C7 C -0.3547(5) 0.9550(5) 0.7831(3) 0.0365(10) Uani 1 1 d .
C8 C -0.0972(4) 0.7903(4) 0.8317(3) 0.0293(8) Uani 1 1 d .
C9 C 0.0631(4) 0.7216(4) 0.8416(3) 0.0286(8) Uani 1 1 d .
C10 C 0.3205(4) 0.5439(4) 0.8742(3) 0.0284(8) Uani 1 1 d .
C11 C 0.4462(4) 0.4153(4) 0.9014(3) 0.0274(8) Uani 1 1 d .
C12 C 0.7010(4) 0.2347(4) 0.9329(3) 0.0260(8) Uani 1 1 d .
C13 C 0.8574(4) 0.1529(4) 0.9475(3) 0.0236(8) Uani 1 1 d .
C14 C 0.9224(4) 0.0212(4) 0.9999(3) 0.0233(7) Uani 1 1 d .
C15 C 0.1717(5) 0.7711(4) 0.8123(3) 0.0337(9) Uani 1 1 d .
H15 H 0.1507 0.8641 0.7826 0.040 Uiso 1 1 calc R
C16 C 0.3164(5) 0.6713(4) 0.8304(3) 0.0329(9) Uani 1 1 d .
H16 H 0.4027 0.6900 0.8140 0.039 Uiso 1 1 calc R
C17 C 0.5923(4) 0.1834(4) 0.9532(3) 0.0279(8) Uani 1 1 d .
H17 H 0.6125 0.0884 0.9773 0.033 Uiso 1 1 calc R
C18 C 0.4479(4) 0.2843(4) 0.9350(3) 0.0281(8) Uani 1 1 d .
H18 H 0.3609 0.2646 0.9447 0.034 Uiso 1 1 calc R
C19 C 1.1132(4) 0.0899(4) 0.9443(3) 0.0263(8) Uani 1 1 d .
C20 C 0.9644(4) 0.3157(4) 0.8456(3) 0.0299(9) Uani 1 1 d .
H20A H 1.0586 0.3295 0.8488 0.036 Uiso 1 1 calc R
H20B H 0.8838 0.3991 0.8638 0.036 Uiso 1 1 calc R
C21 C 0.9360(6) 0.3042(5) 0.7418(3) 0.0467(12) Uani 1 1 d .
H21 H 0.8383 0.2954 0.7369 0.056 Uiso 1 1 calc R
C22 C 1.0591(7) 0.1775(7) 0.7102(4) 0.0632(16) Uani 1 1 d .
H22A H 1.1524 0.1940 0.7076 0.076 Uiso 1 1 calc R
H22B H 1.0733 0.0960 0.7597 0.076 Uiso 1 1 calc R
C23 C 0.9336(8) 0.4356(6) 0.6761(4) 0.0687(17) Uani 1 1 d .
H23A H 1.0017 0.4705 0.7029 0.082 Uiso 1 1 calc R
H23B H 0.9719 0.4100 0.6136 0.082 Uiso 1 1 calc R
C24 C 0.7889(7) 0.5467(6) 0.6622(4) 0.0604(15) Uani 1 1 d .
H24A H 0.7491 0.5714 0.7246 0.072 Uiso 1 1 calc R
H24B H 0.7211 0.5133 0.6334 0.072 Uiso 1 1 calc R
C25 C 0.7913(8) 0.6758(6) 0.5992(4) 0.0663(17) Uani 1 1 d .
H25A H 0.8394 0.6491 0.5390 0.080 Uiso 1 1 calc R
H25B H 0.8526 0.7133 0.6307 0.080 Uiso 1 1 calc R
C26 C 0.6352(9) 0.7925(7) 0.5762(5) 0.088(2) Uani 1 1 d .
H26A H 0.5745 0.7572 0.5433 0.133 Uiso 1 1 calc R
H26B H 0.6451 0.8725 0.5355 0.133 Uiso 1 1 calc R
H26C H 0.5875 0.8213 0.6353 0.133 Uiso 1 1 calc R
C27 C 1.0361(9) 0.1398(9) 0.6158(4) 0.086(2) Uani 1 1 d .
H27A H 0.9665 0.0925 0.6231 0.130 Uiso 1 1 calc R
H27B H 1.1312 0.0778 0.5939 0.130 Uiso 1 1 calc R
H27C H 0.9955 0.2247 0.5692 0.130 Uiso 1 1 calc R
C28 C -0.3498(5) 0.8404(5) 0.8438(3) 0.0393(10) Uani 1 1 d .
H28 H -0.4360 0.8249 0.8656 0.047 Uiso 1 1 calc R
C29 C -0.2039(5) 0.7458(5) 0.8715(3) 0.0375(10) Uani 1 1 d .
H29 H -0.1824 0.6606 0.9133 0.045 Uiso 1 1 calc R
N1 N 0.9727(3) 0.1942(3) 0.9140(2) 0.0256(7) Uani 1 1 d .
O1 O 1.2299(3) 0.1039(3) 0.9233(2) 0.0325(7) Uani 1 1 d .
S1 S -0.17795(11) 0.94855(11) 0.75841(8) 0.0370(3) Uani 1 1 d .
S2 S 0.14217(11) 0.54950(10) 0.89464(7) 0.0313(3) Uani 1 1 d .
S3 S 0.62371(10) 0.41220(10) 0.89160(7) 0.0293(3) Uani 1 1 d .

loop_
_atom_site_aniso_label
_atom_site_aniso_U_11
_atom_site_aniso_U_22
_atom_site_aniso_U_33
_atom_site_aniso_U_23
_atom_site_aniso_U_13
_atom_site_aniso_U_12
C1 0.178(9) 0.052(4) 0.052(4) 0.009(3) 0.021(5) 0.039(5)
C2 0.110(6) 0.053(3) 0.043(3) -0.009(3) -0.021(3) 0.043(4)
C3 0.082(4) 0.051(3) 0.034(3) 0.012(2) 0.020(3) 0.029(3)
C4 0.042(3) 0.052(3) 0.030(2) -0.006(2) -0.0053(19) 0.019(2)
C5 0.035(3) 0.046(3) 0.028(2) 0.0018(19) 0.0056(18) 0.011(2)
C6 0.027(2) 0.044(3) 0.043(3) -0.007(2) -0.0055(18) 0.0049(19)
C7 0.024(2) 0.040(2) 0.032(2) -0.0084(18) -0.0011(16) 0.0042(18)
C8 0.023(2) 0.0281(19) 0.0272(19) -0.0061(15) 0.0000(15) 0.0011(16)
C9 0.023(2) 0.0229(18) 0.030(2) -0.0029(15) -0.0010(15) 0.0023(15)
C10 0.0218(19) 0.0266(19) 0.0298(19) -0.0020(15) 0.0002(15) -0.0027(16)
C11 0.0183(18) 0.0274(19) 0.0281(19) 0.0006(15) 0.0015(14) -0.0016(15)
C12 0.0204(19) 0.0249(18) 0.0245(18) 0.0016(14) -0.0019(14) -0.0017(15)
C13 0.0191(18) 0.0245(17) 0.0225(17) -0.0023(14) -0.0003(13) -0.0039(14)
C14 0.0174(18) 0.0237(17) 0.0244(18) -0.0010(14) -0.0017(13) -0.0040(14)
C15 0.027(2) 0.0219(18) 0.043(2) -0.0009(16) -0.0023(17) -0.0008(16)
C16 0.024(2) 0.028(2) 0.041(2) 0.0005(17) -0.0007(17) -0.0044(16)
C17 0.024(2) 0.0262(19) 0.0264(19) 0.0018(15) -0.0007(15) -0.0034(15)
C18 0.0191(19) 0.0293(19) 0.0305(19) 0.0009(15) 0.0012(15) -0.0056(16)
C19 0.0215(19) 0.0245(18) 0.0268(19) 0.0004(15) -0.0032(14) -0.0035(15)
C20 0.022(2) 0.0254(19) 0.036(2) 0.0050(16) 0.0000(16) -0.0056(15)
C21 0.049(3) 0.052(3) 0.037(2) 0.013(2) -0.006(2) -0.024(2)
C22 0.067(4) 0.085(4) 0.047(3) -0.021(3) 0.013(3) -0.036(3)
C23 0.094(5) 0.051(3) 0.055(3) 0.018(3) -0.001(3) -0.031(3)
C24 0.064(4) 0.065(4) 0.053(3) -0.008(3) 0.010(3) -0.027(3)
C25 0.082(5) 0.048(3) 0.055(3) 0.004(3) -0.009(3) -0.013(3)
C26 0.102(6) 0.064(4) 0.064(4) -0.003(3) -0.009(4) 0.005(4)
C27 0.101(6) 0.138(7) 0.051(4) -0.022(4) 0.022(4) -0.077(5)
C28 0.024(2) 0.049(3) 0.035(2) -0.0044(19) 0.0030(17) -0.0044(19)
C29 0.026(2) 0.039(2) 0.035(2) 0.0001(18) 0.0040(17) -0.0010(18)
N1 0.0178(16) 0.0247(16) 0.0283(16) 0.0032(13) -0.0024(12) -0.0041(13)
O1 0.0210(14) 0.0325(15) 0.0379(16) 0.0065(12) -0.0040(11) -0.0077(12)
S1 0.0231(6) 0.0301(6) 0.0446(6) 0.0017(4) -0.0038(4) 0.0017(4)
S2 0.0198(5) 0.0260(5) 0.0385(6) 0.0020(4) 0.0004(4) -0.0008(4)
S3 0.0193(5) 0.0244(5) 0.0360(6) 0.0029(4) -0.0016(4) -0.0023(4)

loop_
_atom_type_symbol
_atom_type_description
_atom_type_scat_dispersion_real
_atom_type_scat_dispersion_imag
_atom_type_scat_source
C C 0.0033 0.0016 'International Tables Vol C Tables 4.2.6.8 and 6.1.1.4'
H H 0.0000 0.0000 'International Tables Vol C Tables 4.2.6.8 and 6.1.1.4'
N N 0.0061 0.0033 'International Tables Vol C Tables 4.2.6.8 and 6.1.1.4'
O O 0.0106 0.0060 'International Tables Vol C Tables 4.2.6.8 and 6.1.1.4'
S S 0.1246 0.1234 'International Tables Vol C Tables 4.2.6.8 and 6.1.1.4'

loop_
_geom_angle_atom_site_label_1
_geom_angle_atom_site_label_2
_geom_angle_atom_site_label_3
_geom_angle
_geom_angle_site_symmetry_1
_geom_angle_site_symmetry_3
C2 C1 H1A 109.5 . .
C2 C1 H1B 109.5 . .
H1A C1 H1B 109.5 . .
C2 C1 H1C 109.5 . .
H1A C1 H1C 109.5 . .
H1B C1 H1C 109.5 . .
C1 C2 C3 113.5(8) . .
C1 C2 H2A 108.9 . .
C3 C2 H2A 108.9 . .
C1 C2 H2B 108.9 . .
C3 C2 H2B 108.9 . .
H2A C2 H2B 107.7 . .
C4 C3 C2 113.2(6) . .
C4 C3 H3A 108.9 . .
C2 C3 H3A 108.9 . .
C4 C3 H3B 108.9 . .
C2 C3 H3B 108.9 . .
H3A C3 H3B 107.7 . .
C3 C4 C5 113.2(5) . .
C3 C4 H4A 108.9 . .
C5 C4 H4A 108.9 . .
C3 C4 H4B 108.9 . .
C5 C4 H4B 108.9 . .
H4A C4 H4B 107.8 . .
C6 C5 C4 111.8(5) . .
C6 C5 H5A 109.3 . .
C4 C5 H5A 109.3 . .
C6 C5 H5B 109.3 . .
C4 C5 H5B 109.3 . .
H5A C5 H5B 107.9 . .
C7 C6 C5 115.5(4) . .
C7 C6 H6A 108.4 . .
C5 C6 H6A 108.4 . .
C7 C6 H6B 108.4 . .
C5 C6 H6B 108.4 . .
H6A C6 H6B 107.5 . .
C28 C7 C6 127.6(4) . .
C28 C7 S1 110.7(3) . .
C6 C7 S1 121.8(4) . .
C29 C8 C9 129.0(4) . .
C29 C8 S1 110.4(3) . .
C9 C8 S1 120.6(3) . .
C15 C9 C8 129.9(4) . .
C15 C9 S2 110.3(3) . .
C8 C9 S2 119.7(3) . .
C16 C10 C11 129.8(4) . .
C16 C10 S2 110.5(3) . .
C11 C10 S2 119.7(3) . .
C18 C11 C10 128.9(4) . .
C18 C11 S3 111.0(3) . .
C10 C11 S3 120.1(3) . .
C17 C12 C13 124.3(4) . .
C17 C12 S3 110.6(3) . .
C13 C12 S3 125.1(3) . .
C14 C13 N1 106.9(3) . .
C14 C13 C12 126.9(3) . .
N1 C13 C12 126.1(3) . .
C13 C14 C14 109.7(4) . 2_757
C13 C14 C19 142.2(3) . 2_757
C14 C14 C19 108.0(4) 2_757 2_757
C9 C15 C16 113.7(4) . .
C9 C15 H15 123.2 . .
C16 C15 H15 123.2 . .
C10 C16 C15 113.2(4) . .
C10 C16 H16 123.4 . .
C15 C16 H16 123.4 . .
C12 C17 C18 113.7(4) . .
C12 C17 H17 123.1 . .
C18 C17 H17 123.1 . .
C11 C18 C17 112.7(4) . .
C11 C18 H18 123.7 . .
C17 C18 H18 123.7 . .
O1 C19 N1 122.5(3) . .
O1 C19 C14 133.4(3) . 2_757
N1 C19 C14 104.0(3) . 2_757
N1 C20 C21 113.9(3) . .
N1 C20 H20A 108.8 . .
C21 C20 H20A 108.8 . .
N1 C20 H20B 108.8 . .
C21 C20 H20B 108.8 . .
H20A C20 H20B 107.7 . .
C22 C21 C23 108.5(5) . .
C22 C21 C20 110.6(4) . .
C23 C21 C20 109.3(4) . .
C22 C21 H21 109.5 . .
C23 C21 H21 109.5 . .
C20 C21 H21 109.5 . .
C27 C22 C21 116.9(6) . .
C27 C22 H22A 108.1 . .
C21 C22 H22A 108.1 . .
C27 C22 H22B 108.1 . .
C21 C22 H22B 108.1 . .
H22A C22 H22B 107.3 . .
C24 C23 C21 114.3(5) . .
C24 C23 H23A 108.7 . .
C21 C23 H23A 108.7 . .
C24 C23 H23B 108.7 . .
C21 C23 H23B 108.7 . .
H23A C23 H23B 107.6 . .
C23 C24 C25 112.8(5) . .
C23 C24 H24A 109.0 . .
C25 C24 H24A 109.0 . .
C23 C24 H24B 109.0 . .
C25 C24 H24B 109.0 . .
H24A C24 H24B 107.8 . .
C24 C25 C26 113.9(6) . .
C24 C25 H25A 108.8 . .
C26 C25 H25A 108.8 . .
C24 C25 H25B 108.8 . .
C26 C25 H25B 108.8 . .
H25A C25 H25B 107.7 . .
C25 C26 H26A 109.5 . .
C25 C26 H26B 109.5 . .
H26A C26 H26B 109.5 . .
C25 C26 H26C 109.5 . .
H26A C26 H26C 109.5 . .
H26B C26 H26C 109.5 . .
C22 C27 H27A 109.5 . .
C22 C27 H27B 109.5 . .
H27A C27 H27B 109.5 . .
C22 C27 H27C 109.5 . .
H27A C27 H27C 109.5 . .
H27B C27 H27C 109.5 . .
C7 C28 C29 113.7(4) . .
C7 C28 H28 123.2 . .
C29 C28 H28 123.2 . .
C8 C29 C28 112.9(4) . .
C8 C29 H29 123.6 . .
C28 C29 H29 123.6 . .
C13 N1 C19 111.3(3) . .
C13 N1 C20 128.4(3) . .
C19 N1 C20 119.7(3) . .
C7 S1 C8 92.3(2) . .
C9 S2 C10 92.25(19) . .
C11 S3 C12 91.99(18) . .

loop_
_geom_bond_atom_site_label_1
_geom_bond_atom_site_label_2
_geom_bond_distance
_geom_bond_site_symmetry_2
C1 C2 1.490(12) .
C1 H1A 0.9800 .
C1 H1B 0.9800 .
C1 H1C 0.9800 .
C2 C3 1.536(7) .
C2 H2A 0.9900 .
C2 H2B 0.9900 .
C3 C4 1.513(9) .
C3 H3A 0.9900 .
C3 H3B 0.9900 .
C4 C5 1.522(6) .
C4 H4A 0.9900 .
C4 H4B 0.9900 .
C5 C6 1.520(7) .
C5 H5A 0.9900 .
C5 H5B 0.9900 .
C6 C7 1.506(6) .
C6 H6A 0.9900 .
C6 H6B 0.9900 .
C7 C28 1.357(7) .
C7 S1 1.726(5) .
C8 C29 1.368(6) .
C8 C9 1.453(6) .
C8 S1 1.732(4) .
C9 C15 1.377(6) .
C9 S2 1.730(4) .
C10 C16 1.375(6) .
C10 C11 1.444(5) .
C10 S2 1.735(4) .
C11 C18 1.381(6) .
C11 S3 1.723(4) .
C12 C17 1.368(6) .
C12 C13 1.441(5) .
C12 S3 1.736(4) .
C13 C14 1.385(5) .
C13 N1 1.398(5) .
C14 C14 1.407(7) 2_757
C14 C19 1.456(5) 2_757
C15 C16 1.403(6) .
C15 H15 0.9500 .
C16 H16 0.9500 .
C17 C18 1.406(5) .
C17 H17 0.9500 .
C18 H18 0.9500 .
C19 O1 1.226(5) .
C19 N1 1.420(5) .
C19 C14 1.456(5) 2_757
C20 N1 1.460(5) .
C20 C21 1.553(6) .
C20 H20A 0.9900 .
C20 H20B 0.9900 .
C21 C22 1.529(8) .
C21 C23 1.538(7) .
C21 H21 1.0000 .
C22 C27 1.515(8) .
C22 H22A 0.9900 .
C22 H22B 0.9900 .
C23 C24 1.443(8) .
C23 H23A 0.9900 .
C23 H23B 0.9900 .
C24 C25 1.515(8) .
C24 H24A 0.9900 .
C24 H24B 0.9900 .
C25 C26 1.554(9) .
C25 H25A 0.9900 .
C25 H25B 0.9900 .
C26 H26A 0.9800 .
C26 H26B 0.9800 .
C26 H26C 0.9800 .
C27 H27A 0.9800 .
C27 H27B 0.9800 .
C27 H27C 0.9800 .
C28 C29 1.418(6) .
C28 H28 0.9500 .
C29 H29 0.9500 .
